data_1520603
loop_
_publ_author_name
'Lehtonen, Ari'
'Sillanpaa, Reijo'

_publ_section_title
;
 Dioxomolybdenum(VI) Complexes of Chelating Alkoxides
;
_journal_name_full 'Acta Chemica Scandinavica'
_journal_page_first 1078
_journal_page_last 1082
_journal_paper_doi 10.3891/acta.chem.scand.53-1078
_journal_volume 53
_journal_year 1999
_chemical_formula_sum 'C6 H14 Mo O6'
_chemical_formula_weight 278.11
_space_group_IT_number 14
_symmetry_cell_setting monoclinic
_symmetry_Int_Tables_number 14
_symmetry_space_group_name_Hall '-P 2yn'
_symmetry_space_group_name_H-M 'P 1 21/n 1'
_cell_angle_alpha 90
_cell_angle_beta 102.698(6)
_cell_angle_gamma 90
_cell_formula_units_Z 4
_cell_length_a 8.7150(8)
_cell_length_b 11.0476(7)
_cell_length_c 10.9625(7)
_cell_volume 1029.65(13)
_diffrn_ambient_temperature 293
_diffrn_radiation_probe x-ray
_diffrn_radiation_type MoK\a
_diffrn_radiation_wavelength 0.71069
_exptl_absorpt_coefficient_mu 1.271
_refine_ls_number_parameters 119
_refine_ls_number_reflns 1812
_refine_ls_R_factor_gt 0.020
_refine_ls_wR_factor_gt 0.050
_cod_data_source_file Acta-Chem-Scand-1999-53-1078-1082-1.cif
_cod_data_source_block 1
_cod_depositor_comments
;
No atomic coordinates in the paper,
a dummy atom was added

 The dummy atom was replaced by unknown values. This is the
 standard way of marking entries in the COD that do not contain
 coordinates.

 Antanas Vaitkus,
 2016-12-06
;
_cod_original_sg_symbol_H-M 'P 21/n'
_cod_original_formula_sum 'C6 H14 O6 Mo'
_cod_database_code 1520603

loop_
_symmetry_equiv_pos_site_id
_symmetry_equiv_pos_as_xyz
1 x,y,z
2 1/2-x,1/2+y,1/2-z
3 -x,-y,-z
4 1/2+x,1/2-y,1/2+z

loop_
_atom_site_label
_atom_site_type_symbol
_atom_site_fract_x
_atom_site_fract_y
_atom_site_fract_z
_atom_site_U_iso_or_equiv
_atom_site_calc_flag
? ? ? ? ? ? ?
